data_7022839
loop_
_publ_author_name
'Ladouceur, S\'ebastien'
'Donato, Lo\"ic'
'Romain, Maxime'
'Mudraboyina, Bhanu P.'
'Johansen, Michael B.'
'Wisner, James A.'
'Zysman-Colman, Eli'

_publ_section_title
;
 A rare case of dual emission in a neutral heteroleptic iridium(III)
 complex.
;
_journal_issue 24
_journal_name_full 'Dalton transactions (Cambridge, England : 2003)'
_journal_page_first 8838
_journal_page_last 8847
_journal_paper_doi 10.1039/c3dt33115f
_journal_volume 42
_journal_year 2013
_chemical_formula_sum 'C32.5 H27 Ir N4 O2.5 S'
_chemical_formula_weight 737.84
_space_group_crystal_system triclinic
_space_group_IT_number 2
_space_group_name_Hall '-P 1'
_space_group_name_H-M_alt 'P -1'
_symmetry_space_group_name_Hall '-P 1'
_symmetry_space_group_name_H-M 'P -1'
_atom_sites_solution_hydrogens geom
_atom_sites_solution_primary direct
_atom_sites_solution_secondary difmap
_cell_angle_alpha 104.1510(10)
_cell_angle_beta 94.4650(10)
_cell_angle_gamma 102.1170(10)
_cell_formula_units_Z 4
_cell_length_a 8.7490(2)
_cell_length_b 16.2451(4)
_cell_length_c 21.1497(4)
_cell_measurement_reflns_used 9804
_cell_measurement_temperature 100.(2)
_cell_measurement_theta_max 69.1219
_cell_measurement_theta_min 3.1158
_cell_volume 2823.24(11)
_computing_cell_refinement 'SAINT V7.68A (Bruker AXS, 2009)'
_computing_data_collection 'Bruker Instrument Service v2011.8.1.0'
_computing_data_reduction 'SAINT V7.68A (Bruker AXS, 2009)'
_computing_structure_refinement 'SHELXL-97 (Sheldrick, 2008)'
_computing_structure_solution 'SHELXS-97 (Sheldrick, 2008)'
_diffrn_ambient_temperature 100.(2)
_diffrn_detector_area_resol_mean 8.3333
_diffrn_measured_fraction_theta_full 0.971
_diffrn_measured_fraction_theta_max 0.971
_diffrn_radiation_monochromator none
_diffrn_radiation_type 'Cu K\a'
_diffrn_radiation_wavelength 1.54178
_diffrn_reflns_av_R_equivalents 0.0300
_diffrn_reflns_av_sigmaI/netI 0.0243
_diffrn_reflns_limit_h_max 10
_diffrn_reflns_limit_h_min -9
_diffrn_reflns_limit_k_max 19
_diffrn_reflns_limit_k_min -19
_diffrn_reflns_limit_l_max 25
_diffrn_reflns_limit_l_min -25
_diffrn_reflns_number 47407
_diffrn_reflns_theta_full 69.70
_diffrn_reflns_theta_max 69.70
_diffrn_reflns_theta_min 2.17
_diffrn_source 'ImuS micro--focus source with MX optics'
_exptl_absorpt_coefficient_mu 10.167
_exptl_absorpt_correction_T_max 0.82
_exptl_absorpt_correction_T_min 0.55
_exptl_absorpt_correction_type multi-scan
_exptl_absorpt_process_details 'SADABS V2008/1 (Bruker AXS)'
_exptl_crystal_colour 'clear light yellow'
_exptl_crystal_density_diffrn 1.736
_exptl_crystal_density_method 'not measured'
_exptl_crystal_description Needle
_exptl_crystal_F_000 1452
_exptl_crystal_size_max 0.260
_exptl_crystal_size_mid 0.110
_exptl_crystal_size_min 0.020
_refine_diff_density_max 3.216
_refine_diff_density_min -3.029
_refine_ls_extinction_method none
_refine_ls_goodness_of_fit_ref 1.266
_refine_ls_hydrogen_treatment noref
_refine_ls_matrix_type full
_refine_ls_number_parameters 638
_refine_ls_number_reflns 10354
_refine_ls_number_restraints 1
_refine_ls_restrained_S_all 1.274
_refine_ls_R_factor_all 0.0571
_refine_ls_R_factor_gt 0.0527
_refine_ls_shift/su_max 0.058
_refine_ls_shift/su_mean 0.000
_refine_ls_structure_factor_coef Fsqd
_refine_ls_weighting_details 'calc w=1/[\s^2^(Fo^2^)+(0.0412P)^2^+25.5535P] where P=(Fo^2^+2Fc^2^)/3'
_refine_ls_weighting_scheme calc
_refine_ls_wR_factor_gt 0.1243
_refine_ls_wR_factor_ref 0.1288
_reflns_number_gt 9518
_reflns_number_total 10354
_reflns_threshold_expression >2sigma(I)
_cod_data_source_file c3dt33115f.txt
_cod_data_source_block I
_cod_original_formula_sum 'C32.50 H27 Ir N4 O2.50 S'
_cod_database_code 7022839

loop_
_space_group_symop_operation_xyz
'x, y, z'
'-x, -y, -z'

loop_
_atom_site_type_symbol
_atom_site_label
_atom_site_fract_x
_atom_site_fract_y
_atom_site_fract_z
_atom_site_U_iso_or_equiv
_atom_site_adp_type
_atom_site_calc_flag
_atom_site_refinement_flags
_atom_site_occupancy
C C1 0.7715(8) 0.6801(5) 0.5311(3) 0.0270(15) Uani d . 1
C C2 0.8592(9) 0.7052(6) 0.5936(4) 0.0332(17) Uani d . 1
H H2 0.8815 0.7647 0.6183 0.04 Uiso calc R 1
C C3 0.9148(10) 0.6454(6) 0.6209(4) 0.041(2) Uani d . 1
H H3 0.9719 0.6639 0.664 0.049 Uiso calc R 1
C C4 0.8865(10) 0.5588(6) 0.5850(5) 0.045(2) Uani d . 1
H H4 0.9299 0.5186 0.6023 0.054 Uiso calc R 1
C C5 0.7952(10) 0.5311(6) 0.5241(5) 0.0400(19) Uani d . 1
H H5 0.7748 0.4716 0.4997 0.048 Uiso calc R 1
C C6 0.7328(9) 0.5901(5) 0.4983(4) 0.0296(16) Uani d . 1
C C7 0.6226(9) 0.5658(5) 0.4378(4) 0.0284(15) Uani d . 1
C C8 0.5498(10) 0.4795(5) 0.4021(4) 0.0357(18) Uani d . 1
H H8 0.5751 0.4318 0.4157 0.043 Uiso calc R 1
C C9 0.4419(10) 0.4645(5) 0.3473(4) 0.0383(19) Uani d . 1
H H9 0.3905 0.4063 0.3234 0.046 Uiso calc R 1
C C10 0.4081(9) 0.5342(5) 0.3267(4) 0.0346(17) Uani d . 1
H H10 0.3362 0.525 0.2882 0.041 Uiso calc R 1
C C11 0.4829(9) 0.6182(5) 0.3644(4) 0.0299(16) Uani d . 1
H H11 0.4597 0.6664 0.351 0.036 Uiso calc R 1
C C12 0.5392(9) 0.7691(5) 0.5383(3) 0.0258(14) Uani d . 1
C C13 0.3891(9) 0.7146(5) 0.5338(4) 0.0317(16) Uani d . 1
H H13 0.3546 0.6638 0.4979 0.038 Uiso calc R 1
C C14 0.2899(10) 0.7335(6) 0.5808(4) 0.0365(18) Uani d . 1
H H14 0.1893 0.6952 0.5768 0.044 Uiso calc R 1
C C15 0.3365(10) 0.8081(6) 0.6335(4) 0.0406(19) Uani d . 1
H H15 0.2672 0.8213 0.6649 0.049 Uiso calc R 1
C C16 0.4837(10) 0.8625(6) 0.6400(4) 0.0375(18) Uani d . 1
H H16 0.5162 0.9135 0.6758 0.045 Uiso calc R 1
C C17 0.5850(9) 0.8426(5) 0.5939(3) 0.0291(15) Uani d . 1
C C18 0.7444(9) 0.8963(5) 0.5973(3) 0.0287(15) Uani d . 1
C C19 0.8247(10) 0.9665(5) 0.6495(4) 0.0344(17) Uani d . 1
H H19 0.7741 0.9854 0.6867 0.041 Uiso calc R 1
C C20 0.9772(11) 1.0086(5) 0.6472(4) 0.040(2) Uani d . 1
H H20 1.0325 1.0559 0.6831 0.048 Uiso calc R 1
C C21 1.0501(11) 0.9815(6) 0.5922(4) 0.045(2) Uani d . 1
H H21 1.1548 1.0104 0.5896 0.054 Uiso calc R 1
C C22 0.9665(10) 0.9114(5) 0.5415(4) 0.0367(18) Uani d . 1
H H22 1.0153 0.8928 0.5037 0.044 Uiso calc R 1
C C23 0.5172(9) 0.8568(5) 0.3949(4) 0.0304(16) Uani d . 1
C C24 0.4530(11) 0.8700(5) 0.3383(4) 0.041(2) Uani d . 1
H H24 0.3808 0.9066 0.3414 0.05 Uiso calc R 1
C C25 0.6734(11) 0.8039(6) 0.2845(4) 0.045(2) Uani d . 1
H H25 0.7447 0.7974 0.253 0.054 Uiso calc R 1
C C26 0.7157(10) 0.7968(5) 0.3465(4) 0.0334(17) Uani d . 1
C C27 0.8627(9) 0.7663(5) 0.3584(4) 0.0321(17) Uani d . 1
C C28 0.9721(10) 0.7584(6) 0.3139(4) 0.0389(19) Uani d . 1
H H28 0.9572 0.7737 0.2737 0.047 Uiso calc R 1
C C29 1.1019(11) 0.7281(6) 0.3293(4) 0.047(2) Uani d . 1
H H29 1.1777 0.7224 0.2997 0.056 Uiso calc R 1
C C30 1.1216(11) 0.7060(7) 0.3876(4) 0.047(2) Uani d . 1
H H30 1.2099 0.6841 0.3983 0.057 Uiso calc R 1
C C31 1.0110(10) 0.7161(6) 0.4306(4) 0.0395(19) Uani d . 1
H H31 1.0257 0.7023 0.4715 0.047 Uiso calc R 1
C C32 0.4508(11) 0.8909(5) 0.4569(4) 0.0380(19) Uani d . 1
H H32A 0.3814 0.9284 0.4487 0.057 Uiso calc R 1
H H32B 0.5374 0.9248 0.4918 0.057 Uiso calc R 1
H H32C 0.3904 0.8417 0.4706 0.057 Uiso calc R 1
C C33 1.1190(13) 0.2648(7) 0.1553(5) 0.0649(9) Uani d G 1
C C34 1.2653(13) 0.3219(7) 0.1615(5) 0.0649(9) Uani d G 1
H H34 1.2772 0.3668 0.1394 0.078 Uiso calc R 1
C C35 1.3942(16) 0.3133(8) 0.2000(5) 0.0649(9) Uani d G 1
H H35 1.4942 0.3523 0.2042 0.078 Uiso calc R 1
C C36 1.3768(16) 0.2477(8) 0.2323(5) 0.0649(9) Uani d G 1
H H36 1.4649 0.2418 0.2586 0.078 Uiso calc R 1
C C37 1.2305(16) 0.1906(8) 0.2261(5) 0.0649(9) Uani d G 1
H H37 1.2185 0.1457 0.2482 0.078 Uiso calc R 1
C C38 1.1016(8) 0.1992(5) 0.1876(4) 0.0649(9) Uani d G 1
C C39 0.9476(7) 0.1551(4) 0.1755(2) 0.0649(9) Uani d G 1
C C40 0.8993(8) 0.0896(4) 0.2078(3) 0.0649(9) Uani d G 1
H H40 0.9687 0.0766 0.2388 0.078 Uiso calc R 1
C C41 0.7430(8) 0.0460(4) 0.1904(3) 0.0649(9) Uani d R 1
H H41 0.7149 0.0037 0.2141 0.078 Uiso d R 1
C C42 0.6263(7) 0.0469(4) 0.1514(3) 0.0649(9) Uani d RD 1
H H42 0.5245 0.0088 0.1448 0.078 Uiso d R 1
C C43 0.6758(8) 0.1212(5) 0.1154(3) 0.0649(9) Uani d RD 1
H H43 0.602 0.1319 0.0849 0.078 Uiso d R 1
C C44 0.8912(9) 0.3582(5) 0.1787(4) 0.0326(17) Uani d . 1
C C45 0.8136(10) 0.3417(7) 0.2310(4) 0.039(2) Uani d . 1
H H45 0.771 0.2831 0.2316 0.047 Uiso calc R 1
C C46 0.7982(12) 0.4102(8) 0.2820(4) 0.053(3) Uani d . 1
H H46 0.7439 0.3978 0.317 0.064 Uiso calc R 1
C C47 0.8593(15) 0.4953(8) 0.2829(5) 0.069(4) Uani d . 1
H H47 0.8471 0.5415 0.3181 0.082 Uiso calc R 1
C C48 0.9390(15) 0.5133(7) 0.2322(5) 0.064(3) Uani d . 1
H H48 0.9822 0.5722 0.2325 0.077 Uiso calc R 1
C C49 0.9562(11) 0.4449(6) 0.1803(4) 0.042(2) Uani d . 1
C C50 1.0384(12) 0.4595(6) 0.1254(5) 0.046(2) Uani d . 1
C C51 1.1194(16) 0.5394(7) 0.1172(6) 0.069(3) Uani d . 1
H H51 1.122 0.5919 0.1498 0.083 Uiso calc R 1
C C52 1.1938(16) 0.5434(8) 0.0640(7) 0.076(4) Uani d . 1
H H52 1.2504 0.5981 0.0599 0.091 Uiso calc R 1
C C53 1.1875(14) 0.4676(7) 0.0156(6) 0.059(3) Uani d . 1
H H53 1.2371 0.4693 -0.0227 0.071 Uiso calc R 1
C C54 1.1069(11) 0.3897(6) 0.0245(4) 0.0418(19) Uani d . 1
H H54 1.1023 0.3374 -0.0085 0.05 Uiso calc R 1
C C55 1.0421(16) 0.1428(7) -0.0223(4) 0.064(3) Uani d . 1
C C56 1.074(2) 0.1191(10) -0.0854(5) 0.096(6) Uani d . 1
H H56 1.1381 0.0786 -0.0957 0.116 Uiso calc R 1
C C57 0.8389(13) 0.1836(6) -0.1152(4) 0.048(2) Uani d . 1
H H57 0.7528 0.1859 -0.1445 0.058 Uiso calc R 1
C C58 0.8280(11) 0.2009(5) -0.0494(4) 0.0363(18) Uani d . 1
C C59 0.6959(12) 0.2372(10) -0.0257(5) 0.0684(14) Uani d . 1
C C60 0.5582(12) 0.2336(9) -0.0656(5) 0.0684(14) Uani d . 1
H H60 0.5422 0.2017 -0.1106 0.082 Uiso calc R 1
C C61 0.4503(12) 0.2734(9) -0.0420(5) 0.0684(14) Uani d . 1
H H61 0.3589 0.272 -0.07 0.082 Uiso calc R 1
C C62 0.4720(12) 0.3179(9) 0.0251(5) 0.0684(14) Uani d . 1
H H62 0.397 0.3479 0.0436 0.082 Uiso calc R 1
C C63 0.6083(12) 0.3165(9) 0.0636(5) 0.0684(14) Uani d . 1
H H63 0.6238 0.3452 0.1093 0.082 Uiso calc R 1
C C64 1.1317(19) 0.1148(9) 0.0294(5) 0.085(5) Uani d . 1
H H64A 1.1916 0.0737 0.0081 0.127 Uiso calc R 1
H H64B 1.0571 0.0863 0.0542 0.127 Uiso calc R 1
H H64C 1.2044 0.1661 0.0595 0.127 Uiso calc R 1
C C65 0.593(3) 0.5755(17) 0.1718(10) 0.151(5) Uani d . 1
H H65A 0.6404 0.5887 0.2177 0.227 Uiso calc R 1
H H65B 0.5287 0.5154 0.1578 0.227 Uiso calc R 1
H H65C 0.5259 0.6159 0.1678 0.227 Uiso calc R 1
O O5 0.716(2) 0.5853(13) 0.1305(7) 0.151(5) Uani d . 1
H H5A 0.7283 0.6342 0.1225 0.227 Uiso calc R 1
N N1 0.5853(7) 0.6340(4) 0.4183(3) 0.0235(12) Uani d . 1
N N2 0.8185(7) 0.8686(4) 0.5439(3) 0.0267(13) Uani d . 1
N N3 0.6401(7) 0.8165(4) 0.4003(3) 0.0282(13) Uani d . 1
N N4 0.8833(7) 0.7451(4) 0.4156(3) 0.0304(14) Uani d . 1
N N5 0.8279(13) 0.1678(6) 0.1291(4) 0.0649(9) Uani d . 1
N N6 1.0341(8) 0.3838(4) 0.0778(3) 0.0347(15) Uani d . 1
N N7 0.7170(10) 0.2767(8) 0.0390(4) 0.0684(14) Uani d . 1
N N8 0.9319(9) 0.1897(4) -0.0017(3) 0.0383(16) Uani d . 1
O O1 0.3832(7) 0.7427(4) 0.2306(3) 0.0406(13) Uani d . 1
O O2 0.5118(9) 0.8851(5) 0.2227(3) 0.064(2) Uani d . 1
O O3 1.1152(10) 0.2397(8) -0.1532(4) 0.090(3) Uani d . 1
O O4 0.9618(14) 0.0946(8) -0.2078(4) 0.108(4) Uani d . 1
S S1 0.4963(3) 0.82390(14) 0.26276(9) 0.0416(5) Uani d . 1
S S2 1.0037(4) 0.1579(3) -0.14686(11) 0.0765(10) Uani d . 1
Ir Ir1 0.70163(3) 0.754844(18) 0.477067(13) 0.02254(10) Uani d . 1
Ir Ir2 0.92063(4) 0.27168(2) 0.097161(14) 0.02842(10) Uani d . 1

loop_
_atom_site_aniso_label
_atom_site_aniso_U_11
_atom_site_aniso_U_22
_atom_site_aniso_U_33
_atom_site_aniso_U_12
_atom_site_aniso_U_13
_atom_site_aniso_U_23
C1 0.021(4) 0.039(4) 0.026(3) 0.009(3) 0.011(3) 0.013(3)
C2 0.021(4) 0.051(5) 0.030(4) 0.006(3) 0.009(3) 0.014(3)
C3 0.028(4) 0.069(6) 0.035(4) 0.013(4) 0.009(3) 0.028(4)
C4 0.033(4) 0.060(6) 0.059(6) 0.019(4) 0.017(4) 0.039(5)
C5 0.031(4) 0.042(5) 0.055(5) 0.012(4) 0.019(4) 0.022(4)
C6 0.023(4) 0.035(4) 0.037(4) 0.010(3) 0.016(3) 0.016(3)
C7 0.027(4) 0.031(4) 0.032(4) 0.008(3) 0.017(3) 0.011(3)
C8 0.039(5) 0.030(4) 0.041(4) 0.010(3) 0.020(4) 0.009(3)
C9 0.037(5) 0.024(4) 0.045(5) -0.002(3) 0.019(4) -0.004(3)
C10 0.027(4) 0.039(4) 0.029(4) 0.000(3) 0.010(3) -0.002(3)
C11 0.024(4) 0.035(4) 0.030(4) 0.008(3) 0.011(3) 0.005(3)
C12 0.030(4) 0.030(4) 0.023(3) 0.011(3) 0.006(3) 0.013(3)
C13 0.034(4) 0.035(4) 0.030(4) 0.012(3) 0.008(3) 0.012(3)
C14 0.028(4) 0.049(5) 0.041(4) 0.012(3) 0.010(3) 0.022(4)
C15 0.038(5) 0.061(5) 0.031(4) 0.024(4) 0.016(4) 0.014(4)
C16 0.045(5) 0.048(5) 0.024(4) 0.019(4) 0.007(3) 0.010(3)
C17 0.035(4) 0.038(4) 0.018(3) 0.013(3) 0.004(3) 0.009(3)
C18 0.035(4) 0.031(4) 0.019(3) 0.009(3) 0.001(3) 0.006(3)
C19 0.050(5) 0.035(4) 0.018(3) 0.009(4) 0.003(3) 0.007(3)
C20 0.054(5) 0.032(4) 0.022(4) -0.004(4) -0.004(4) 0.001(3)
C21 0.040(5) 0.047(5) 0.034(4) -0.012(4) 0.005(4) 0.007(4)
C22 0.034(4) 0.043(4) 0.022(4) -0.008(3) 0.005(3) 0.003(3)
C23 0.036(4) 0.024(3) 0.026(4) 0.000(3) -0.003(3) 0.006(3)
C24 0.053(5) 0.036(4) 0.032(4) 0.003(4) -0.001(4) 0.012(3)
C25 0.038(5) 0.065(6) 0.023(4) -0.009(4) 0.002(3) 0.014(4)
C26 0.036(4) 0.035(4) 0.021(4) -0.010(3) 0.002(3) 0.008(3)
C27 0.031(4) 0.034(4) 0.021(3) -0.009(3) 0.005(3) 0.001(3)
C28 0.034(5) 0.044(5) 0.025(4) -0.011(4) 0.007(3) -0.001(3)
C29 0.034(5) 0.062(6) 0.032(4) -0.003(4) 0.018(4) -0.002(4)
C30 0.029(4) 0.070(6) 0.038(5) 0.008(4) 0.013(4) 0.005(4)
C31 0.029(4) 0.057(5) 0.027(4) 0.006(4) 0.004(3) 0.004(4)
C32 0.056(5) 0.033(4) 0.026(4) 0.019(4) 0.000(4) 0.004(3)
C33 0.094(2) 0.071(2) 0.0339(14) 0.0402(18) 0.0126(16) 0.0029(14)
C34 0.094(2) 0.071(2) 0.0339(14) 0.0402(18) 0.0126(16) 0.0029(14)
C35 0.094(2) 0.071(2) 0.0339(14) 0.0402(18) 0.0126(16) 0.0029(14)
C36 0.094(2) 0.071(2) 0.0339(14) 0.0402(18) 0.0126(16) 0.0029(14)
C37 0.094(2) 0.071(2) 0.0339(14) 0.0402(18) 0.0126(16) 0.0029(14)
C38 0.094(2) 0.071(2) 0.0339(14) 0.0402(18) 0.0126(16) 0.0029(14)
C39 0.094(2) 0.071(2) 0.0339(14) 0.0402(18) 0.0126(16) 0.0029(14)
C40 0.094(2) 0.071(2) 0.0339(14) 0.0402(18) 0.0126(16) 0.0029(14)
C41 0.094(2) 0.071(2) 0.0339(14) 0.0402(18) 0.0126(16) 0.0029(14)
C42 0.094(2) 0.071(2) 0.0339(14) 0.0402(18) 0.0126(16) 0.0029(14)
C43 0.094(2) 0.071(2) 0.0339(14) 0.0402(18) 0.0126(16) 0.0029(14)
C44 0.028(4) 0.051(5) 0.023(4) 0.025(3) 0.001(3) 0.004(3)
C45 0.030(4) 0.072(6) 0.020(4) 0.027(4) 0.000(3) 0.007(4)
C46 0.050(6) 0.090(8) 0.027(4) 0.049(6) 0.004(4) 0.003(5)
C47 0.087(9) 0.088(9) 0.035(5) 0.063(7) 0.008(5) -0.011(5)
C48 0.088(8) 0.055(6) 0.048(6) 0.040(6) 0.003(6) -0.007(5)
C49 0.051(5) 0.045(5) 0.031(4) 0.029(4) -0.001(4) -0.002(4)
C50 0.059(6) 0.037(5) 0.042(5) 0.023(4) -0.001(4) 0.004(4)
C51 0.093(9) 0.039(5) 0.068(7) 0.013(5) -0.003(7) 0.005(5)
C52 0.083(9) 0.055(7) 0.091(10) -0.001(6) 0.006(7) 0.038(7)
C53 0.061(7) 0.063(7) 0.058(6) 0.012(5) 0.011(5) 0.028(5)
C54 0.041(5) 0.051(5) 0.038(5) 0.016(4) 0.006(4) 0.014(4)
C55 0.113(10) 0.069(7) 0.019(4) 0.058(7) -0.001(5) -0.003(4)
C56 0.160(14) 0.131(12) 0.022(5) 0.117(12) 0.003(6) -0.002(6)
C57 0.068(6) 0.055(5) 0.020(4) 0.018(5) 0.000(4) 0.005(4)
C58 0.051(5) 0.036(4) 0.016(3) 0.003(4) -0.004(3) 0.004(3)
C59 0.037(2) 0.133(4) 0.0266(18) 0.019(2) -0.0019(15) 0.007(2)
C60 0.037(2) 0.133(4) 0.0266(18) 0.019(2) -0.0019(15) 0.007(2)
C61 0.037(2) 0.133(4) 0.0266(18) 0.019(2) -0.0019(15) 0.007(2)
C62 0.037(2) 0.133(4) 0.0266(18) 0.019(2) -0.0019(15) 0.007(2)
C63 0.037(2) 0.133(4) 0.0266(18) 0.019(2) -0.0019(15) 0.007(2)
C64 0.155(13) 0.093(9) 0.030(5) 0.100(10) 0.005(6) 0.002(5)
C65 0.169(12) 0.233(15) 0.111(8) 0.131(12) 0.059(8) 0.074(9)
O5 0.169(12) 0.233(15) 0.111(8) 0.131(12) 0.059(8) 0.074(9)
N1 0.018(3) 0.025(3) 0.022(3) -0.002(2) 0.008(2) -0.001(2)
N2 0.027(3) 0.029(3) 0.016(3) -0.003(2) -0.001(2) 0.002(2)
N3 0.033(3) 0.025(3) 0.017(3) -0.006(2) 0.000(2) 0.002(2)
N4 0.027(3) 0.037(3) 0.020(3) -0.001(3) 0.002(2) 0.001(2)
N5 0.094(2) 0.071(2) 0.0339(14) 0.0402(18) 0.0126(16) 0.0029(14)
N6 0.035(4) 0.039(4) 0.031(3) 0.017(3) 0.002(3) 0.006(3)
N7 0.037(2) 0.133(4) 0.0266(18) 0.019(2) -0.0019(15) 0.007(2)
N8 0.057(5) 0.033(3) 0.022(3) 0.015(3) 0.002(3) 0.001(3)
O1 0.037(3) 0.053(3) 0.026(3) 0.000(3) 0.005(2) 0.008(2)
O2 0.078(5) 0.068(5) 0.036(3) -0.013(4) -0.010(3) 0.028(3)
O3 0.057(5) 0.167(10) 0.058(5) 0.020(6) 0.025(4) 0.054(6)
O4 0.152(10) 0.157(10) 0.024(4) 0.097(8) 0.000(5) -0.004(5)
S1 0.0468(12) 0.0484(11) 0.0225(9) -0.0078(9) -0.0044(8) 0.0154(8)
S2 0.101(2) 0.124(3) 0.0194(10) 0.073(2) 0.0083(12) 0.0065(13)
Ir1 0.02321(16) 0.02590(16) 0.01615(15) 0.00222(11) 0.00334(11) 0.00414(11)
Ir2 0.03729(19) 0.03333(18) 0.01462(15) 0.01301(14) 0.00096(12) 0.00324(12)

loop_
_atom_type_symbol
_atom_type_description
_atom_type_scat_dispersion_real
_atom_type_scat_dispersion_imag
_atom_type_scat_source
C C 0.0181 0.0091 'International Tables Vol C Tables 4.2.6.8 and 6.1.1.4'
N N 0.0311 0.0180 'International Tables Vol C Tables 4.2.6.8 and 6.1.1.4'
O O 0.0492 0.0322 'International Tables Vol C Tables 4.2.6.8 and 6.1.1.4'
S S 0.3331 0.5567 'International Tables Vol C Tables 4.2.6.8 and 6.1.1.4'
Ir Ir -4.7710 6.5667 'International Tables Vol C Tables 4.2.6.8 and 6.1.1.4'
H H 0.0000 0.0000 'International Tables Vol C Tables 4.2.6.8 and 6.1.1.4'

loop_
_geom_angle_atom_site_label_1
_geom_angle_atom_site_label_2
_geom_angle_atom_site_label_3
_geom_angle
C2 C1 C6 116.9(7)
C2 C1 Ir1 129.2(6)
C6 C1 Ir1 113.8(5)
C3 C2 C1 121.8(8)
C3 C2 H2 119.1
C1 C2 H2 119.1
C4 C3 C2 119.8(8)
C4 C3 H3 120.1
C2 C3 H3 120.1
C5 C4 C3 119.8(8)
C5 C4 H4 120.1
C3 C4 H4 120.1
C4 C5 C6 120.2(8)
C4 C5 H5 119.9
C6 C5 H5 119.9
C5 C6 C1 121.0(8)
C5 C6 C7 124.3(7)
C1 C6 C7 114.6(6)
N1 C7 C8 120.1(7)
N1 C7 C6 115.2(6)
C8 C7 C6 124.7(7)
C9 C8 C7 119.5(7)
C9 C8 H8 120.2
C7 C8 H8 120.2
C8 C9 C10 120.0(7)
C8 C9 H9 120.0
C10 C9 H9 120.0
C9 C10 C11 117.8(8)
C9 C10 H10 121.1
C11 C10 H10 121.1
N1 C11 C10 123.1(7)
N1 C11 H11 118.5
C10 C11 H11 118.5
C13 C12 C17 116.5(7)
C13 C12 Ir1 128.3(6)
C17 C12 Ir1 115.2(5)
C14 C13 C12 121.4(7)
C14 C13 H13 119.3
C12 C13 H13 119.3
C13 C14 C15 120.6(8)
C13 C14 H14 119.7
C15 C14 H14 119.7
C16 C15 C14 119.6(8)
C16 C15 H15 120.2
C14 C15 H15 120.2
C15 C16 C17 119.9(8)
C15 C16 H16 120.0
C17 C16 H16 120.0
C16 C17 C12 121.9(8)
C16 C17 C18 123.6(7)
C12 C17 C18 114.5(6)
N2 C18 C19 119.8(7)
N2 C18 C17 113.7(6)
C19 C18 C17 126.4(7)
C20 C19 C18 120.1(7)
C20 C19 H19 120.0
C18 C19 H19 120.0
C19 C20 C21 119.8(7)
C19 C20 H20 120.1
C21 C20 H20 120.1
C22 C21 C20 118.3(8)
C22 C21 H21 120.8
C20 C21 H21 120.8
N2 C22 C21 122.4(8)
N2 C22 H22 118.8
C21 C22 H22 118.8
C24 C23 N3 125.7(8)
C24 C23 C32 117.1(8)
N3 C23 C32 117.2(6)
C23 C24 S1 123.0(7)
C23 C24 H24 118.5
S1 C24 H24 118.5
C26 C25 S1 121.5(7)
C26 C25 H25 119.2
S1 C25 H25 119.2
N3 C26 C25 127.3(8)
N3 C26 C27 114.9(6)
C25 C26 C27 117.8(8)
N4 C27 C28 120.9(8)
N4 C27 C26 115.3(7)
C28 C27 C26 123.8(7)
C29 C28 C27 118.9(8)
C29 C28 H28 120.5
C27 C28 H28 120.5
C30 C29 C28 119.9(8)
C30 C29 H29 120.1
C28 C29 H29 120.1
C29 C30 C31 119.2(9)
C29 C30 H30 120.4
C31 C30 H30 120.4
N4 C31 C30 121.2(8)
N4 C31 H31 119.4
C30 C31 H31 119.4
C23 C32 H32A 109.5
C23 C32 H32B 109.5
H32A C32 H32B 109.5
C23 C32 H32C 109.5
H32A C32 H32C 109.5
H32B C32 H32C 109.5
C34 C33 C38 120.0(10)
C34 C33 Ir2 122.4(8)
C38 C33 Ir2 117.6(7)
C35 C34 C33 120.0(11)
C35 C34 H34 120.0
C33 C34 H34 120.0
C34 C35 C36 120.0(13)
C34 C35 H35 120.0
C36 C35 H35 120.0
C37 C36 C35 120.0(12)
C37 C36 H36 120.0
C35 C36 H36 120.0
C38 C37 C36 120.0(11)
C38 C37 H37 120.0
C36 C37 H37 120.0
C39 C38 C37 131.8(7)
C39 C38 C33 108.2(6)
C37 C38 C33 120.0(9)
C38 C39 C40 118.2
C38 C39 N5 124.9(5)
C40 C39 N5 116.8(5)
C41 C40 C39 114.1
C41 C40 H40 122.9
C39 C40 H40 122.9
C42 C41 C40 137.5
C42 C41 H41 111.3
C40 C41 H41 111.3
C41 C42 C43 109.6
C41 C42 H42 125.2
C43 C42 H42 125.2
N5 C43 C42 117.5(4)
N5 C43 H43 121.4
C42 C43 H43 121.2
C45 C44 C49 118.2(8)
C45 C44 Ir2 128.3(7)
C49 C44 Ir2 113.5(6)
C46 C45 C44 120.3(10)
C46 C45 H45 119.8
C44 C45 H45 119.8
C47 C46 C45 121.4(10)
C47 C46 H46 119.3
C45 C46 H46 119.3
C46 C47 C48 119.3(9)
C46 C47 H47 120.3
C48 C47 H47 120.3
C47 C48 C49 120.1(11)
C47 C48 H48 119.9
C49 C48 H48 119.9
C44 C49 C48 120.6(10)
C44 C49 C50 116.6(7)
C48 C49 C50 122.8(10)
N6 C50 C51 119.0(10)
N6 C50 C49 113.5(8)
C51 C50 C49 127.4(9)
C52 C51 C50 121.3(11)
C52 C51 H51 119.4
C50 C51 H51 119.4
C51 C52 C53 119.9(11)
C51 C52 H52 120.0
C53 C52 H52 120.0
C54 C53 C52 117.8(11)
C54 C53 H53 121.1
C52 C53 H53 121.1
N6 C54 C53 123.4(9)
N6 C54 H54 118.3
C53 C54 H54 118.3
C56 C55 N8 125.2(9)
C56 C55 C64 118.0(10)
N8 C55 C64 116.8(8)
C55 C56 S2 123.6(8)
C55 C56 H56 118.2
S2 C56 H56 118.2
C58 C57 S2 122.2(8)
C58 C57 H57 118.9
S2 C57 H57 118.9
C57 C58 N8 126.2(9)
C57 C58 C59 118.1(8)
N8 C58 C59 115.7(7)
N7 C59 C60 120.7(10)
N7 C59 C58 114.6(8)
C60 C59 C58 124.7(9)
C61 C60 C59 121.3(10)
C61 C60 H60 119.3
C59 C60 H60 119.3
C60 C61 C62 119.1(10)
C60 C61 H61 120.4
C62 C61 H61 120.4
C63 C62 C61 117.5(11)
C63 C62 H62 121.3
C61 C62 H62 121.3
N7 C63 C62 122.7(9)
N7 C63 H63 118.6
C62 C63 H63 118.6
C55 C64 H64A 109.5
C55 C64 H64B 109.5
H64A C64 H64B 109.5
C55 C64 H64C 109.5
H64A C64 H64C 109.5
H64B C64 H64C 109.5
O5 C65 H65A 109.5
O5 C65 H65B 109.5
H65A C65 H65B 109.5
O5 C65 H65C 109.5
H65A C65 H65C 109.5
H65B C65 H65C 109.5
C65 O5 H5A 109.5
C11 N1 C7 119.5(6)
C11 N1 Ir1 126.1(5)
C7 N1 Ir1 114.4(5)
C22 N2 C18 119.6(6)
C22 N2 Ir1 123.9(5)
C18 N2 Ir1 116.2(5)
C26 N3 C23 117.3(6)
C26 N3 Ir1 113.3(5)
C23 N3 Ir1 128.1(5)
C31 N4 C27 119.9(7)
C31 N4 Ir1 123.1(5)
C27 N4 Ir1 117.0(5)
C43 N5 C39 124.5(8)
C43 N5 Ir2 126.5(7)
C39 N5 Ir2 108.7(7)
C54 N6 C50 118.5(8)
C54 N6 Ir2 126.2(6)
C50 N6 Ir2 115.2(6)
C63 N7 C59 118.5(9)
C63 N7 Ir2 123.0(6)
C59 N7 Ir2 118.4(8)
C58 N8 C55 117.6(7)
C58 N8 Ir2 112.1(5)
C55 N8 Ir2 129.4(6)
O1 S1 O2 112.2(4)
O1 S1 C24 111.6(4)
O2 S1 C24 110.9(5)
O1 S1 C25 110.1(4)
O2 S1 C25 111.4(5)
C24 S1 C25 100.0(4)
O4 S2 O3 110.9(7)
O4 S2 C56 113.2(6)
O3 S2 C56 112.6(7)
O4 S2 C57 111.0(6)
O3 S2 C57 110.0(5)
C56 S2 C57 98.5(6)
C12 Ir1 C1 85.4(3)
C12 Ir1 N2 80.3(3)
C1 Ir1 N2 93.3(3)
C12 Ir1 N1 96.9(3)
C1 Ir1 N1 80.7(3)
N2 Ir1 N1 173.6(2)
C12 Ir1 N4 177.0(3)
C1 Ir1 N4 94.2(3)
N2 Ir1 N4 96.8(2)
N1 Ir1 N4 86.0(2)
C12 Ir1 N3 104.9(3)
C1 Ir1 N3 167.5(3)
N2 Ir1 N3 95.4(2)
N1 Ir1 N3 90.8(2)
N4 Ir1 N3 75.9(2)
N5 Ir2 C44 93.6(3)
N5 Ir2 N6 171.7(3)
C44 Ir2 N6 81.1(3)
N5 Ir2 C33 80.1(4)
C44 Ir2 C33 84.3(3)
N6 Ir2 C33 93.0(4)
N5 Ir2 N7 98.8(4)
C44 Ir2 N7 95.6(3)
N6 Ir2 N7 88.1(4)
C33 Ir2 N7 178.9(4)
N5 Ir2 N8 92.8(3)
C44 Ir2 N8 170.0(3)
N6 Ir2 N8 93.4(3)
C33 Ir2 N8 104.4(3)
N7 Ir2 N8 75.8(3)

loop_
_geom_bond_atom_site_label_1
_geom_bond_atom_site_label_2
_geom_bond_distance
C1 C2 1.397(11)
C1 C6 1.411(11)
C1 Ir1 2.009(7)
C2 C3 1.395(12)
C2 H2 0.95
C3 C4 1.385(14)
C3 H3 0.95
C4 C5 1.380(13)
C4 H4 0.95
C5 C6 1.395(11)
C5 H5 0.95
C6 C7 1.459(11)
C7 N1 1.363(9)
C7 C8 1.405(11)
C8 C9 1.375(13)
C8 H8 0.95
C9 C10 1.386(12)
C9 H9 0.95
C10 C11 1.392(11)
C10 H10 0.95
C11 N1 1.330(10)
C11 H11 0.95
C12 C13 1.403(11)
C12 C17 1.417(10)
C12 Ir1 2.007(7)
C13 C14 1.390(11)
C13 H13 0.95
C14 C15 1.393(12)
C14 H14 0.95
C15 C16 1.376(13)
C15 H15 0.95
C16 C17 1.393(11)
C16 H16 0.95
C17 C18 1.467(11)
C18 N2 1.375(9)
C18 C19 1.393(10)
C19 C20 1.375(12)
C19 H19 0.95
C20 C21 1.392(12)
C20 H20 0.95
C21 C22 1.383(11)
C21 H21 0.95
C22 N2 1.346(10)
C22 H22 0.95
C23 C24 1.364(11)
C23 N3 1.383(10)
C23 C32 1.505(11)
C24 S1 1.699(9)
C24 H24 0.95
C25 C26 1.372(11)
C25 S1 1.701(10)
C25 H25 0.95
C26 N3 1.365(10)
C26 C27 1.498(12)
C27 N4 1.346(10)
C27 C28 1.396(11)
C28 C29 1.376(14)
C28 H28 0.95
C29 C30 1.373(14)
C29 H29 0.95
C30 C31 1.386(12)
C30 H30 0.95
C31 N4 1.346(11)
C31 H31 0.95
C32 H32A 0.98
C32 H32B 0.98
C32 H32C 0.98
C33 C34 1.39
C33 C38 1.390(13)
C33 Ir2 2.087(11)
C34 C35 1.390(16)
C34 H34 0.95
C35 C36 1.390(16)
C35 H35 0.95
C36 C37 1.390(18)
C36 H36 0.95
C37 C38 1.390(14)
C37 H37 0.95
C38 C39 1.3577
C39 C40 1.4107
C39 N5 1.460(11)
C40 C41 1.3766
C40 H40 0.95
C41 C42 1.2656
C41 H41 0.95
C42 C43 1.5814
C42 H42 0.95
C43 N5 1.356(13)
C43 H43 0.95
C44 C45 1.393(12)
C44 C49 1.395(13)
C44 Ir2 2.013(7)
C45 C46 1.385(12)
C45 H45 0.95
C46 C47 1.369(17)
C46 H46 0.95
C47 C48 1.380(17)
C47 H47 0.95
C48 C49 1.401(12)
C48 H48 0.95
C49 C50 1.456(14)
C50 N6 1.377(11)
C50 C51 1.399(15)
C51 C52 1.352(18)
C51 H51 0.95
C52 C53 1.383(17)
C52 H52 0.95
C53 C54 1.378(14)
C53 H53 0.95
C54 N6 1.351(11)
C54 H54 0.95
C55 C56 1.362(14)
C55 N8 1.383(12)
C55 C64 1.509(13)
C56 S2 1.703(11)
C56 H56 0.95
C57 C58 1.366(11)
C57 S2 1.723(11)
C57 H57 0.95
C58 N8 1.377(10)
C58 C59 1.471(14)
C59 N7 1.342(12)
C59 C60 1.398(13)
C60 C61 1.315(16)
C60 H60 0.95
C61 C62 1.404(14)
C61 H61 0.95
C62 C63 1.399(14)
C62 H62 0.95
C63 N7 1.328(14)
C63 H63 0.95
C64 H64A 0.98
C64 H64B 0.98
C64 H64C 0.98
C65 O5 1.45(2)
C65 H65A 0.98
C65 H65B 0.98
C65 H65C 0.98
O5 H5A 0.84
N1 Ir1 2.050(5)
N2 Ir1 2.040(6)
N3 Ir1 2.193(6)
N4 Ir1 2.137(6)
N5 Ir2 2.008(10)
N6 Ir2 2.035(7)
N7 Ir2 2.112(8)
N8 Ir2 2.209(6)
O1 S1 1.445(6)
O2 S1 1.449(7)
O3 S2 1.516(11)
O4 S2 1.405(9)

loop_
_geom_torsion_atom_site_label_1
_geom_torsion_atom_site_label_2
_geom_torsion_atom_site_label_3
_geom_torsion_atom_site_label_4
_geom_torsion
C6 C1 C2 C3 4.0(11)
Ir1 C1 C2 C3 -171.8(6)
C1 C2 C3 C4 1.5(12)
C2 C3 C4 C5 -4.0(12)
C3 C4 C5 C6 0.7(12)
C4 C5 C6 C1 5.1(12)
C4 C5 C6 C7 -173.6(7)
C2 C1 C6 C5 -7.3(10)
Ir1 C1 C6 C5 169.1(6)
C2 C1 C6 C7 171.5(6)
Ir1 C1 C6 C7 -12.1(8)
C5 C6 C7 N1 -175.1(7)
C1 C6 C7 N1 6.2(9)
C5 C6 C7 C8 8.4(12)
C1 C6 C7 C8 -170.4(7)
N1 C7 C8 C9 0.4(11)
C6 C7 C8 C9 176.9(7)
C7 C8 C9 C10 1.4(12)
C8 C9 C10 C11 -1.9(11)
C9 C10 C11 N1 0.6(11)
C17 C12 C13 C14 1.6(10)
Ir1 C12 C13 C14 179.7(6)
C12 C13 C14 C15 0.7(12)
C13 C14 C15 C16 -1.4(12)
C14 C15 C16 C17 -0.1(12)
C15 C16 C17 C12 2.5(12)
C15 C16 C17 C18 -179.2(7)
C13 C12 C17 C16 -3.2(10)
Ir1 C12 C17 C16 178.4(6)
C13 C12 C17 C18 178.4(6)
Ir1 C12 C17 C18 0.0(8)
C16 C17 C18 N2 -174.9(7)
C12 C17 C18 N2 3.5(9)
C16 C17 C18 C19 8.6(12)
C12 C17 C18 C19 -173.0(7)
N2 C18 C19 C20 0.6(11)
C17 C18 C19 C20 177.0(7)
C18 C19 C20 C21 0.9(13)
C19 C20 C21 C22 -1.0(14)
C20 C21 C22 N2 -0.4(14)
N3 C23 C24 S1 10.0(12)
C32 C23 C24 S1 -171.4(6)
S1 C25 C26 N3 -10.3(12)
S1 C25 C26 C27 171.2(6)
N3 C26 C27 N4 13.1(9)
C25 C26 C27 N4 -168.2(7)
N3 C26 C27 C28 -167.8(7)
C25 C26 C27 C28 10.9(11)
N4 C27 C28 C29 0.3(11)
C26 C27 C28 C29 -178.8(7)
C27 C28 C29 C30 0.2(13)
C28 C29 C30 C31 -1.1(14)
C29 C30 C31 N4 1.6(14)
C38 C33 C34 C35 0.0(15)
Ir2 C33 C34 C35 -178.8(7)
C33 C34 C35 C36 0.0(15)
C34 C35 C36 C37 0.0(15)
C35 C36 C37 C38 0.0(15)
C36 C37 C38 C39 -177.3(7)
C36 C37 C38 C33 0.0(14)
C34 C33 C38 C39 177.9(8)
Ir2 C33 C38 C39 -3.2(8)
C34 C33 C38 C37 0.0(14)
Ir2 C33 C38 C37 178.9(7)
C37 C38 C39 C40 2.5(8)
C33 C38 C39 C40 -175.0(7)
C37 C38 C39 N5 -174.8(10)
C33 C38 C39 N5 7.7(7)
C38 C39 C40 C41 -177.5
N5 C39 C40 C41 0.1(5)
C39 C40 C41 C42 1.6
C40 C41 C42 C43 -2.7
C41 C42 C43 N5 2.2(6)
C49 C44 C45 C46 1.8(11)
Ir2 C44 C45 C46 -176.8(6)
C44 C45 C46 C47 -0.6(13)
C45 C46 C47 C48 -0.4(15)
C46 C47 C48 C49 0.2(17)
C45 C44 C49 C48 -2.0(12)
Ir2 C44 C49 C48 176.8(7)
C45 C44 C49 C50 179.1(7)
Ir2 C44 C49 C50 -2.1(9)
C47 C48 C49 C44 1.0(15)
C47 C48 C49 C50 179.8(10)
C44 C49 C50 N6 2.4(11)
C48 C49 C50 N6 -176.4(9)
C44 C49 C50 C51 -176.7(10)
C48 C49 C50 C51 4.4(16)
N6 C50 C51 C52 -0.5(17)
C49 C50 C51 C52 178.6(11)
C50 C51 C52 C53 2.(2)
C51 C52 C53 C54 -1.4(19)
C52 C53 C54 N6 0.1(16)
N8 C55 C56 S2 11.(2)
C64 C55 C56 S2 -170.5(12)
S2 C57 C58 N8 -8.9(14)
S2 C57 C58 C59 169.4(8)
C57 C58 C59 N7 -160.7(11)
N8 C58 C59 N7 17.8(15)
C57 C58 C59 C60 18.3(18)
N8 C58 C59 C60 -163.2(12)
N7 C59 C60 C61 4.(2)
C58 C59 C60 C61 -174.5(13)
C59 C60 C61 C62 -2.(2)
C60 C61 C62 C63 -1.(2)
C61 C62 C63 N7 1.(2)
C10 C11 N1 C7 1.2(10)
C10 C11 N1 Ir1 179.9(5)
C8 C7 N1 C11 -1.8(10)
C6 C7 N1 C11 -178.5(6)
C8 C7 N1 Ir1 179.4(5)
C6 C7 N1 Ir1 2.6(7)
C21 C22 N2 C18 2.0(12)
C21 C22 N2 Ir1 -170.9(7)
C19 C18 N2 C22 -2.1(11)
C17 C18 N2 C22 -178.9(7)
C19 C18 N2 Ir1 171.4(5)
C17 C18 N2 Ir1 -5.4(8)
C25 C26 N3 C23 -7.6(11)
C27 C26 N3 C23 170.9(6)
C25 C26 N3 Ir1 160.6(7)
C27 C26 N3 Ir1 -20.9(7)
C24 C23 N3 C26 7.8(11)
C32 C23 N3 C26 -170.8(7)
C24 C23 N3 Ir1 -158.4(6)
C32 C23 N3 Ir1 23.0(9)
C30 C31 N4 C27 -1.1(12)
C30 C31 N4 Ir1 176.2(7)
C28 C27 N4 C31 0.2(11)
C26 C27 N4 C31 179.4(7)
C28 C27 N4 Ir1 -177.3(5)
C26 C27 N4 Ir1 1.9(8)
C42 C43 N5 C39 -1.2(11)
C42 C43 N5 Ir2 -174.6(4)
C38 C39 N5 C43 177.4(6)
C40 C39 N5 C43 0.1(11)
C38 C39 N5 Ir2 -8.2(6)
C40 C39 N5 Ir2 174.4(3)
C53 C54 N6 C50 0.9(13)
C53 C54 N6 Ir2 -177.2(7)
C51 C50 N6 C54 -0.8(13)
C49 C50 N6 C54 -180.0(7)
C51 C50 N6 Ir2 177.6(8)
C49 C50 N6 Ir2 -1.6(10)
C62 C63 N7 C59 1.(2)
C62 C63 N7 Ir2 -178.5(10)
C60 C59 N7 C63 -4.(2)
C58 C59 N7 C63 175.4(11)
C60 C59 N7 Ir2 175.7(10)
C58 C59 N7 Ir2 -5.2(16)
C57 C58 N8 C55 -12.1(14)
C59 C58 N8 C55 169.5(10)
C57 C58 N8 Ir2 157.6(8)
C59 C58 N8 Ir2 -20.8(10)
C56 C55 N8 C58 11.5(19)
C64 C55 N8 C58 -167.5(11)
C56 C55 N8 Ir2 -156.2(12)
C64 C55 N8 Ir2 24.9(17)
C23 C24 S1 O1 94.0(8)
C23 C24 S1 O2 -140.0(7)
C23 C24 S1 C25 -22.4(8)
C26 C25 S1 O1 -95.3(8)
C26 C25 S1 O2 139.5(7)
C26 C25 S1 C24 22.2(9)
C55 C56 S2 O4 -142.4(15)
C55 C56 S2 O3 90.9(17)
C55 C56 S2 C57 -25.1(17)
C58 C57 S2 O4 143.1(9)
C58 C57 S2 O3 -93.8(9)
C58 C57 S2 C56 24.1(10)
C13 C12 Ir1 C1 -86.3(7)
C17 C12 Ir1 C1 91.9(5)
C13 C12 Ir1 N2 179.6(7)
C17 C12 Ir1 N2 -2.2(5)
C13 C12 Ir1 N1 -6.2(7)
C17 C12 Ir1 N1 172.0(5)
C13 C12 Ir1 N4 -170.(5)
C17 C12 Ir1 N4 8.(5)
C13 C12 Ir1 N3 86.5(6)
C17 C12 Ir1 N3 -95.3(5)
C2 C1 Ir1 C12 -76.0(7)
C6 C1 Ir1 C12 108.2(5)
C2 C1 Ir1 N2 4.0(7)
C6 C1 Ir1 N2 -171.9(5)
C2 C1 Ir1 N1 -173.7(7)
C6 C1 Ir1 N1 10.4(5)
C2 C1 Ir1 N4 101.0(7)
C6 C1 Ir1 N4 -74.8(5)
C2 C1 Ir1 N3 138.1(11)
C6 C1 Ir1 N3 -37.7(15)
C22 N2 Ir1 C12 177.4(7)
C18 N2 Ir1 C12 4.3(5)
C22 N2 Ir1 C1 92.7(7)
C18 N2 Ir1 C1 -80.5(5)
C22 N2 Ir1 N1 113.(2)
C18 N2 Ir1 N1 -60.(2)
C22 N2 Ir1 N4 -2.0(7)
C18 N2 Ir1 N4 -175.1(5)
C22 N2 Ir1 N3 -78.4(6)
C18 N2 Ir1 N3 108.5(5)
C11 N1 Ir1 C12 89.9(6)
C7 N1 Ir1 C12 -91.3(5)
C11 N1 Ir1 C1 174.1(6)
C7 N1 Ir1 C1 -7.1(5)
C11 N1 Ir1 N2 153.(2)
C7 N1 Ir1 N2 -28.(2)
C11 N1 Ir1 N4 -91.0(6)
C7 N1 Ir1 N4 87.8(5)
C11 N1 Ir1 N3 -15.2(6)
C7 N1 Ir1 N3 163.6(5)
C31 N4 Ir1 C12 69.(5)
C27 N4 Ir1 C12 -114.(5)
C31 N4 Ir1 C1 -14.9(6)
C27 N4 Ir1 C1 162.6(5)
C31 N4 Ir1 N2 79.0(6)
C27 N4 Ir1 N2 -103.6(5)
C31 N4 Ir1 N1 -95.3(6)
C27 N4 Ir1 N1 82.2(5)
C31 N4 Ir1 N3 172.9(7)
C27 N4 Ir1 N3 -9.7(5)
C26 N3 Ir1 C12 -166.4(5)
C23 N3 Ir1 C12 0.2(6)
C26 N3 Ir1 C1 -21.7(14)
C23 N3 Ir1 C1 144.9(11)
C26 N3 Ir1 N2 112.2(5)
C23 N3 Ir1 N2 -81.1(6)
C26 N3 Ir1 N1 -69.0(5)
C23 N3 Ir1 N1 97.6(6)
C26 N3 Ir1 N4 16.6(5)
C23 N3 Ir1 N4 -176.7(6)
C43 N5 Ir2 C44 94.6(8)
C39 N5 Ir2 C44 -79.6(5)
C43 N5 Ir2 N6 143.9(19)
C39 N5 Ir2 N6 -30.(3)
C43 N5 Ir2 C33 178.2(8)
C39 N5 Ir2 C33 4.0(5)
C43 N5 Ir2 N7 -1.6(8)
C39 N5 Ir2 N7 -175.8(5)
C43 N5 Ir2 N8 -77.7(8)
C39 N5 Ir2 N8 108.1(5)
C45 C44 Ir2 N5 -6.8(7)
C49 C44 Ir2 N5 174.5(6)
C45 C44 Ir2 N6 179.6(7)
C49 C44 Ir2 N6 0.9(6)
C45 C44 Ir2 C33 -86.4(7)
C49 C44 Ir2 C33 94.9(6)
C45 C44 Ir2 N7 92.4(7)
C49 C44 Ir2 N7 -86.3(6)
C45 C44 Ir2 N8 122.4(17)
C49 C44 Ir2 N8 -56.(2)
C54 N6 Ir2 N5 129.(2)
C50 N6 Ir2 N5 -50.(2)
C54 N6 Ir2 C44 178.6(7)
C50 N6 Ir2 C44 0.4(6)
C54 N6 Ir2 C33 94.9(7)
C50 N6 Ir2 C33 -83.3(6)
C54 N6 Ir2 N7 -85.4(7)
C50 N6 Ir2 N7 96.4(6)
C54 N6 Ir2 N8 -9.8(7)
C50 N6 Ir2 N8 172.0(6)
C34 C33 Ir2 N5 178.3(9)
C38 C33 Ir2 N5 -0.6(7)
C34 C33 Ir2 C44 -87.1(9)
C38 C33 Ir2 C44 94.0(7)
C34 C33 Ir2 N6 -6.4(9)
C38 C33 Ir2 N6 174.7(7)
C34 C33 Ir2 N7 -170.(30)
C38 C33 Ir2 N7 10.(20)
C34 C33 Ir2 N8 87.9(9)
C38 C33 Ir2 N8 -90.9(7)
C63 N7 Ir2 N5 84.3(11)
C59 N7 Ir2 N5 -95.0(10)
C63 N7 Ir2 C44 -10.1(11)
C59 N7 Ir2 C44 170.5(10)
C63 N7 Ir2 N6 -91.0(11)
C59 N7 Ir2 N6 89.7(10)
C63 N7 Ir2 C33 80.(20)
C59 N7 Ir2 C33 -100.(20)
C63 N7 Ir2 N8 175.0(12)
C59 N7 Ir2 N8 -4.3(10)
C58 N8 Ir2 N5 111.9(6)
C55 N8 Ir2 N5 -79.9(10)
C58 N8 Ir2 C44 -17.(2)
C55 N8 Ir2 C44 150.9(17)
C58 N8 Ir2 N6 -73.6(6)
C55 N8 Ir2 N6 94.6(9)
C58 N8 Ir2 C33 -167.6(6)
C55 N8 Ir2 C33 0.6(10)
C58 N8 Ir2 N7 13.6(6)
C55 N8 Ir2 N7 -178.3(10)
